data_4024199
loop_
_publ_author_name
'Suyeal Bae'
'Heduck Mah'
'Surendrakumar Chaturvedi'
'Tamara Musafia Jeknic'
'William M. Baird'
'Amy K. Katz'
'H. L. Carrell'
'Jenny P. Glusker'
'Takao Okazaki'
'Kenneth K. Laali'
'Barbara Zajc'
'Mahesh K. Lakshman'

_publ_section_title
;
 Synthetic, Crystallographic, Computational, and Biological Studies
 of 1,4-Difluorobenzo[c]phenanthrene and Its Metabolites
;
_journal_name_full 'Journal of Organic Chemistry'
_journal_page_first 7625
_journal_page_last 7633
_journal_paper_doi 10.1021/jo071145s
_journal_volume 72
_journal_year 2007
_chemical_formula_moiety ' C18 H10 F2'
_chemical_formula_structural ' C18 H10 F2'
_chemical_formula_sum 'C18 H10 F2'
_chemical_formula_weight 264.3
_chemical_name_systematic 1,4-difluoro-benzo[c]phenanthrene
_space_group_IT_number 14
_symmetry_space_group_name_Hall '-P 2ybc'
_symmetry_space_group_name_H-M 'P 1 21/c 1'
_audit_creation_method PARSET
_cell_angle_alpha 90.00
_cell_angle_beta 106.12(2)
_cell_angle_gamma 90.00
_cell_formula_units_Z 4
_cell_length_a 14.792(2)
_cell_length_b 3.8691(8)
_cell_length_c 21.435(5)
_cell_measurement_reflns_used 250
_cell_measurement_temperature 100
_cell_measurement_theta_max 18.8
_cell_measurement_theta_min 10.1
_cell_volume 1178.53
_computing_cell_refinement MADNES(Messerschmidt,1989)
_computing_data_collection MADNES(Messerschmidt,1989)
_computing_data_reduction MADNES(Messerschmidt,1989)
_computing_molecular_graphics "'ICRVIEW(Erlebacher,Carrell,1994)"
_computing_structure_refinement "'ICRFMLSQ"
_diffrn_ambient_temperature 100
_diffrn_measured_fraction_theta_full .997
_diffrn_measurement_device 'Enraf-Nonius Fast area detector'
_diffrn_measurement_method 'rotation method- box integration'
_diffrn_radiation_monochromator graphite
_diffrn_radiation_source 'Enraf-Nonius rotating anode'
_diffrn_radiation_type MoKa
_diffrn_radiation_wavelength 0.71073
_diffrn_reflns_limit_h_max 19
_diffrn_reflns_limit_k_max 5
_diffrn_reflns_limit_l_max 27
_diffrn_reflns_limit_l_min -27
_diffrn_reflns_number 7794
_diffrn_reflns_theta_full 27.5
_diffrn_reflns_theta_max 27.5
_diffrn_reflns_theta_min 2.74
_exptl_absorpt_correction_type none
_exptl_crystal_colour colorless
_exptl_crystal_density_diffrn 1.49
_exptl_crystal_F_000 544
_exptl_crystal_size_max 0.20
_exptl_crystal_size_mid 0.05
_exptl_crystal_size_min 0.03
_refine_diff_density_max 0.302
_refine_diff_density_min -0.323
_refine_ls_extinction_method none
_refine_ls_goodness_of_fit_all 1.712
_refine_ls_goodness_of_fit_gt 1.858
_refine_ls_matrix_type full
_refine_ls_number_parameters 181
_refine_ls_number_reflns 2673
_refine_ls_R_factor_all 0.061
_refine_ls_R_factor_gt 0.048
_refine_ls_R_Fsqd_factor 0.083
_refine_ls_shift/esd_max 0.000
_refine_ls_shift/esd_mean 0.000
_refine_ls_structure_factor_coef Fsqd
_refine_ls_weighting_details 'w = 1.0/sig(F^2)'
_refine_ls_weighting_scheme calc
_refine_ls_wR_factor_all 0.103
_refine_ls_wR_factor_gt 0.102
_reflns_number_observed 1962
_reflns_number_total 2673
_reflns_observed_criterion >2sigma(I)
_cod_data_source_file jo071145s-File008.cif
_cod_data_source_block dfbzph
_cod_depositor_comments
;
The following automatic conversions were performed:

'_refine_ls_weighting_scheme' value 'w = 1.0/sig(F^2)' was changed to
'calc'. New tag '_refine_ls_weighting_details' was created. The value
of the new tag was set to 'w = 1.0/sig(F^2)'.

Automatic conversion script
Id: cif_fix_values 3143 2015-03-26 13:38:13Z robertas 
;
_cod_original_sg_symbol_H-M 'P 21/c'
_cod_original_formula_sum ' C18 H10 F2'
_cod_database_code 4024199
_refine_ls_res_high 0.770
_refine_ls_wr1_factor_all 0.052

loop_
_symmetry_equiv_pos_as_xyz
'x, y, z'
'-x,  y+1/2, -z+1/2'
'-x, -y, -z'
'x, -y-1/2, z-1/2'

loop_
_atom_site_aniso_label
_atom_site_aniso_U_11
_atom_site_aniso_U_22
_atom_site_aniso_U_33
_atom_site_aniso_U_12
_atom_site_aniso_U_13
_atom_site_aniso_U_23
F1 0.0211(5) 0.0265(5) 0.0191(4) 0.0038(4) 0.0062(3) 0.0044(4)
F2 0.0509(7) 0.0388(6) 0.0191(6) -0.0025(5) 0.0153(5) 0.0061(4)
C1 0.0207(8) 0.0144(7) 0.0135(8) 0.0006(5) 0.0051(6) -0.0006(6)
C2 0.0190(8) 0.0214(8) 0.0215(8) -0.0004(6) 0.0078(7) -0.0057(6)
C3 0.0283(9) 0.0213(8) 0.0249(8) -0.0061(6) 0.0163(8) -0.0057(6)
C4 0.0367(9) 0.0184(8) 0.0144(8) -0.0011(6) 0.0116(7) 0.0006(6)
C5 0.0299(9) 0.0187(8) 0.0170(8) 0.0032(6) 0.0011(7) -0.0022(6)
C6 0.0250(9) 0.0209(9) 0.024(1) 0.0026(6) -0.0042(7) -0.0079(6)
C7 0.0170(8) 0.0187(8) 0.045(1) -0.0015(6) 0.0042(8) -0.0059(8)
C8 0.0188(8) 0.0146(8) 0.054(1) -0.0028(6) 0.0154(8) -0.0020(8)
C9 0.0335(9) 0.0173(8) 0.048(1) 0.0052(6) 0.0302(9) 0.0077(8)
C10 0.044(1) 0.0212(9) 0.032(1) 0.0106(6) 0.0259(9) 0.0079(8)
C11 0.0327(9) 0.0208(9) 0.0217(8) 0.0092(6) 0.0122(8) 0.0034(6)
C12 0.0209(8) 0.0157(8) 0.0223(8) 0.0054(6) 0.0100(7) 0.0024(6)
C13 0.0197(8) 0.0103(7) 0.0178(8) -0.0008(5) 0.0059(6) -0.0032(6)
C14 0.0259(9) 0.0127(7) 0.0168(8) 0.0007(6) 0.0061(7) -0.0034(6)
C15 0.0182(8) 0.0139(8) 0.030(1) -0.0001(6) 0.0043(7) -0.0052(6)
C16 0.0174(8) 0.0105(7) 0.0219(8) 0.0010(5) 0.0056(6) -0.0014(6)
C17 0.0185(8) 0.0105(7) 0.0258(8) 0.0035(5) 0.0105(7) 0.0026(6)
C18 0.0236(8) 0.0126(7) 0.039(1) 0.0040(6) 0.0182(8) 0.0030(8)

loop_
_atom_site_label
_atom_site_fract_x
_atom_site_fract_y
_atom_site_fract_z
_atom_site_U_iso_or_equiv
_atom_site_type_symbol
_atom_site_thermal_displace_type
_atom_site_calc_flag
_atom_site_refinement_flags
F1 0.07509(7) 0.7676(2) 0.28931(5) 0.0222(4) F Uani d .
F2 0.13470(8) 0.1731(3) 0.52600(5) 0.0363(6) F Uani d .
C1 0.0939(1) 0.5830(4) 0.34540(8) 0.0162(8) C Uani d .
C2 0.0177(1) 0.4712(4) 0.36425(8) 0.0206(8) C Uani d .
C3 0.0307(1) 0.3175(4) 0.42522(8) 0.0249(8) C Uani d .
C4 0.1203(1) 0.3009(4) 0.46469(8) 0.0232(8) C Uani d .
C5 0.2898(1) 0.4372(4) 0.49437(8) 0.0219(8) C Uani d .
C6 0.3618(1) 0.5925(4) 0.47815(9) 0.0234(9) C Uani d .
C7 0.4354(1) 0.8352(4) 0.3974(1) 0.027(1) C Uani d .
C8 0.4348(1) 0.8988(4) 0.3355(1) 0.029(1) C Uani d .
C9 0.3616(1) 0.8170(4) 0.2181(1) 0.0330(9) C Uani d .
C10 0.2924(1) 0.6809(4) 0.16783(9) 0.032(1) C Uani d .
C11 0.2158(1) 0.5099(4) 0.18123(9) 0.0251(8) C Uani d .
C12 0.2080(1) 0.4920(4) 0.24343(8) 0.0196(8) C Uani d .
C13 0.1883(1) 0.5390(4) 0.38282(8) 0.0160(8) C Uani d .
C14 0.1997(1) 0.4150(4) 0.44706(8) 0.0184(8) C Uani d .
C15 0.3555(1) 0.6905(4) 0.41275(9) 0.0207(9) C Uani d .
C16 0.2716(1) 0.6316(4) 0.36275(8) 0.0166(8) C Uani d .
C17 0.2761(1) 0.6463(4) 0.29630(8) 0.0183(8) C Uani d .
C18 0.3571(1) 0.7939(4) 0.28274(9) 0.0252(8) C Uani d .
H2 -0.050(1) 0.506(4) 0.3335(7) 0.019(1) H Uiso d .
H3 -0.027(1) 0.215(4) 0.4392(7) 0.021(1) H Uiso d .
H5 0.299(1) 0.334(4) 0.5409(7) 0.020(1) H Uiso d .
H6 0.424(1) 0.644(4) 0.5148(7) 0.022(1) H Uiso d .
H7 0.496(1) 0.893(4) 0.4348(7) 0.026(1) H Uiso d .
H8 0.492(1) 1.027(4) 0.3262(7) 0.026(1) H Uiso d .
H9 0.420(1) 0.941(4) 0.2088(7) 0.026(1) H Uiso d .
H10 0.296(1) 0.703(4) 0.1198(7) 0.027(1) H Uiso d .
H11 0.164(1) 0.391(4) 0.1435(7) 0.022(1) H Uiso d .
H12 0.150(1) 0.362(4) 0.2522(7) 0.017(1) H Uiso d .

loop_
_atom_type_symbol
_atom_type_description
_atom_type_scat_source
C C 'International Tables Vol C Tables 4.2.6.8'
F F 'International Tables Vol C Tables 4.2.6.8'
H H 'International Tables Vol C Tables 4.2.6.8'

loop_
_geom_angle_atom_site_label_1
_geom_angle_atom_site_label_2
_geom_angle_atom_site_label_3
_geom_angle
F1 C1 C2 116.4(1)
F1 C1 C13 119.5(1)
C2 C1 C13 123.9(1)
C1 C2 C3 119.9(1)
C2 C3 C4 117.3(1)
F2 C4 C3 118.7(1)
F2 C4 C14 117.1(1)
C3 C4 C14 124.2(1)
C6 C5 C14 119.2(1)
C5 C6 C15 122.0(1)
C8 C7 C15 121.3(1)
C7 C8 C18 120.8(1)
C10 C9 C18 121.4(1)
C9 C10 C11 119.2(2)
C10 C11 C12 120.8(1)
C11 C12 C17 121.4(1)
C1 C13 C14 115.1(1)
C1 C13 C16 125.8(1)
C14 C13 C16 119.0(1)
C4 C14 C5 120.8(1)
C4 C14 C13 118.9(1)
C5 C14 C13 120.1(1)
C6 C15 C7 119.8(1)
C6 C15 C16 120.3(1)
C7 C15 C16 119.8(2)
C13 C16 C15 116.8(1)
C13 C16 C17 125.0(1)
C15 C16 C17 118.0(1)
C12 C17 C16 123.6(1)
C12 C17 C18 117.0(1)
C16 C17 C18 119.2(1)
C8 C18 C9 120.9(1)
C8 C18 C17 119.2(2)
C9 C18 C17 119.8(1)

loop_
_geom_bond_atom_site_label_1
_geom_bond_atom_site_label_2
_geom_bond_distance
F1 C1 1.360(2)
F2 C4 1.365(2)
C1 C2 1.370(2)
C1 C13 1.414(2)
C2 C3 1.401(2)
C3 C4 1.362(2)
C4 C14 1.402(2)
C5 C6 1.350(2)
C5 C14 1.436(2)
C6 C15 1.431(3)
C7 C8 1.348(3)
C7 C15 1.427(2)
C8 C18 1.430(2)
C9 C10 1.369(2)
C9 C18 1.409(3)
C10 C11 1.410(2)
C11 C12 1.373(2)
C12 C17 1.422(2)
C13 C14 1.424(2)
C13 C16 1.460(2)
C15 C16 1.416(2)
C16 C17 1.446(2)
C17 C18 1.429(2)
